data_4300129
loop_
_publ_author_name
'Booyong S. Lim'
'James P. Donahue'
'R. H. Holm'

_publ_contact_author R.H.Holm
_publ_contact_author_address
;
   R.H.Holm
   Dept. of Chemistry and Chemical Biology 
   Harvard University 
   Cambridge, MA 02138
   USA
;
_publ_contact_author_email holm@chemistry.harvard.edu
_publ_section_title
;
Synthesis and Structures of Bis(dithiolene)molybdenum Complexes Related to
the Active Sites of the DMSO Reductase Enzyme Family
;
_journal_name_full 'Inorganic Chemistry'
_journal_page_first 263
_journal_page_last 273
_journal_paper_doi 10.1021/ic9908672
_journal_volume 39
_journal_year 2000
_chemical_formula_sum 'C32 H55 Mo N O S4 Se'
_chemical_formula_weight 772.91
_chemical_name_systematic
; 
 [Mo(CO)(SeC6H2-2,4,6-Pri3)(S2C2Me2)2](Et4N)
 
;
_space_group_IT_number 60
_symmetry_cell_setting orthorhombic
_symmetry_space_group_name_Hall '-P 2n 2ab'
_symmetry_space_group_name_H-M 'P b c n'
_atom_sites_solution_hydrogens geom
_atom_sites_solution_primary direct
_atom_sites_solution_secondary difmap
_audit_creation_method SHELXL
_cell_angle_alpha 90.00
_cell_angle_beta 90.00
_cell_angle_gamma 90.00
_cell_formula_units_Z 8
_cell_length_a 25.5665(7)
_cell_length_b 16.8041(5)
_cell_length_c 17.1866(5)
_cell_measurement_temperature 213(2)
_cell_volume 7383.7(4)
_computing_structure_refinement 'SHELXL-93 (Sheldrick, 1993)'
_computing_structure_solution 'SHELXS-86 (Sheldrick, 1990)'
_diffrn_ambient_temperature 213(2)
_diffrn_radiation_monochromator graphite
_diffrn_radiation_source 'fine-focus sealed tube'
_diffrn_radiation_type MoK\a
_diffrn_radiation_wavelength 0.71073
_diffrn_reflns_av_R_equivalents 0.0608
_diffrn_reflns_av_sigmaI/netI 0.0531
_diffrn_reflns_limit_h_max 33
_diffrn_reflns_limit_h_min -23
_diffrn_reflns_limit_k_max 22
_diffrn_reflns_limit_k_min -22
_diffrn_reflns_limit_l_max 22
_diffrn_reflns_limit_l_min -22
_diffrn_reflns_number 46600
_diffrn_reflns_theta_max 28.30
_diffrn_reflns_theta_min 1.45
_exptl_absorpt_coefficient_mu 1.592
_exptl_crystal_colour 'dark green-brown'
_exptl_crystal_density_diffrn 1.391
_exptl_crystal_description block
_exptl_crystal_F_000 3216
_exptl_crystal_size_max 0.28
_exptl_crystal_size_mid 0.20
_exptl_crystal_size_min 0.15
_refine_diff_density_max 0.481
_refine_diff_density_min -0.367
_refine_diff_density_rms 0.079
_refine_ls_extinction_method none
_refine_ls_goodness_of_fit_all 1.033
_refine_ls_goodness_of_fit_obs 1.094
_refine_ls_matrix_type full
_refine_ls_number_parameters 361
_refine_ls_number_reflns 9117
_refine_ls_number_restraints 0
_refine_ls_restrained_S_all 1.034
_refine_ls_restrained_S_obs 1.094
_refine_ls_R_factor_all 0.0720
_refine_ls_R_factor_obs 0.0361
_refine_ls_shift/esd_max -0.004
_refine_ls_shift/esd_mean 0.000
_refine_ls_structure_factor_coef Fsqd
_refine_ls_weighting_details 'w=1/[\s^2^(Fo^2^)+(0.0323P)^2^+2.0299P] where P=(Fo^2^+2Fc^2^)/3'
_refine_ls_weighting_scheme calc
_refine_ls_wR_factor_all 0.0790
_refine_ls_wR_factor_obs 0.0690
_reflns_number_observed 6316
_reflns_number_total 9118
_reflns_observed_criterion >2sigma(I)
_cod_depositor_comments
;
The following automatic conversions were performed:

'_refine_ls_weighting_scheme' value 'calc
w=1/[\s^2^(Fo^2^)+(0.0323P)^2^+2.0299P] where P=(Fo^2^+2Fc^2^)/3' was
changed to 'calc'. New tag '_refine_ls_weighting_details' was
created. The value of the new tag was set to
'w=1/[\s^2^(Fo^2^)+(0.0323P)^2^+2.0299P] where P=(Fo^2^+2Fc^2^)/3'.

Automatic conversion script
Id: cif_fix_values 3143 2015-03-26 13:38:13Z robertas 
;
_cod_database_code 4300129

loop_
_symmetry_equiv_pos_as_xyz
'x, y, z'
'-x+1/2, -y+1/2, z+1/2'
'-x, y, -z+1/2'
'x+1/2, -y+1/2, -z'
'-x, -y, -z'
'x-1/2, y-1/2, -z-1/2'
'x, -y, z-1/2'
'-x-1/2, y-1/2, z'

loop_
_atom_site_aniso_label
_atom_site_aniso_U_11
_atom_site_aniso_U_22
_atom_site_aniso_U_33
_atom_site_aniso_U_23
_atom_site_aniso_U_13
_atom_site_aniso_U_12
Mo1 0.02039(11) 0.02362(12) 0.02223(11) -0.00070(9) -0.00121(9) -0.00058(10)
S1 0.0268(4) 0.0397(4) 0.0294(4) 0.0031(3) 0.0033(3) 0.0028(3)
S2 0.0364(4) 0.0282(4) 0.0342(4) 0.0019(3) 0.0013(3) 0.0063(3)
S3 0.0276(4) 0.0260(4) 0.0342(4) -0.0026(3) 0.0022(3) -0.0002(3)
S4 0.0222(4) 0.0335(4) 0.0328(4) -0.0043(3) 0.0010(3) -0.0015(3)
Se1 0.02375(14) 0.0332(2) 0.02441(14) -0.00437(12) 0.00020(11) -0.00351(12)
O1 0.0296(13) 0.064(2) 0.0436(14) -0.0038(12) -0.0066(10) 0.0127(11)
N1 0.0338(14) 0.047(2) 0.0240(12) -0.0021(12) -0.0057(11) 0.0046(12)
C1 0.032(2) 0.035(2) 0.030(2) -0.0045(13) -0.0007(13) 0.0021(13)
C2 0.035(2) 0.042(2) 0.031(2) 0.0081(14) -0.0027(13) -0.0055(14)
C3 0.043(2) 0.033(2) 0.030(2) 0.0076(13) -0.0038(13) -0.0038(14)
C4 0.031(2) 0.029(2) 0.0295(15) -0.0010(12) -0.0016(12) -0.0083(12)
C5 0.0268(15) 0.035(2) 0.0286(15) 0.0005(13) -0.0044(12) -0.0095(12)
C6 0.050(2) 0.072(3) 0.052(2) 0.025(2) 0.009(2) -0.004(2)
C7 0.076(3) 0.039(2) 0.051(2) 0.014(2) 0.001(2) 0.003(2)
C8 0.045(2) 0.030(2) 0.049(2) -0.0045(15) 0.000(2) -0.0073(14)
C9 0.032(2) 0.046(2) 0.052(2) -0.002(2) 0.000(2) -0.0098(14)
C10 0.0255(15) 0.0281(15) 0.0219(13) -0.0056(11) -0.0009(11) -0.0025(11)
C11 0.030(2) 0.0277(15) 0.0271(15) -0.0011(12) -0.0028(12) -0.0033(12)
C12 0.031(2) 0.034(2) 0.036(2) -0.0003(14) -0.0102(13) 0.0019(13)
C13 0.030(2) 0.031(2) 0.039(2) -0.0034(13) -0.0047(13) -0.0032(12)
C14 0.033(2) 0.026(2) 0.043(2) -0.0020(13) -0.0047(13) -0.0059(13)
C15 0.028(2) 0.029(2) 0.031(2) -0.0040(12) -0.0017(12) -0.0004(12)
C16 0.042(2) 0.030(2) 0.035(2) -0.0008(13) -0.0117(14) -0.0043(13)
C17 0.064(2) 0.049(2) 0.045(2) 0.011(2) -0.001(2) -0.014(2)
C18 0.058(2) 0.033(2) 0.072(3) 0.004(2) -0.018(2) -0.001(2)
C19 0.027(2) 0.044(2) 0.053(2) 0.000(2) -0.0086(14) -0.0069(14)
C20 0.034(2) 0.062(3) 0.121(4) -0.024(3) -0.003(2) -0.003(2)
C21 0.046(2) 0.099(3) 0.070(3) -0.034(2) -0.008(2) -0.019(2)
C22 0.029(2) 0.028(2) 0.038(2) -0.0030(13) -0.0024(13) 0.0011(12)
C23 0.044(2) 0.043(2) 0.050(2) 0.008(2) -0.004(2) 0.002(2)
C24 0.053(2) 0.045(2) 0.055(2) -0.012(2) -0.010(2) 0.015(2)
C25 0.046(2) 0.070(3) 0.044(2) -0.006(2) -0.007(2) -0.016(2)
C26 0.113(4) 0.070(3) 0.077(3) 0.008(2) -0.012(3) -0.045(3)
C27 0.046(2) 0.058(2) 0.034(2) 0.001(2) -0.0083(15) 0.016(2)
C28 0.123(4) 0.052(3) 0.062(3) 0.004(2) -0.028(3) 0.017(3)
C29 0.052(2) 0.074(3) 0.024(2) -0.006(2) -0.0041(15) 0.015(2)
C30 0.061(3) 0.184(6) 0.039(2) -0.001(3) 0.012(2) 0.037(3)
C31 0.039(2) 0.045(2) 0.044(2) -0.001(2) -0.0120(15) 0.0067(15)
C32 0.051(2) 0.080(3) 0.055(2) 0.001(2) -0.003(2) 0.023(2)

loop_
_atom_site_label
_atom_site_type_symbol
_atom_site_fract_x
_atom_site_fract_y
_atom_site_fract_z
_atom_site_U_iso_or_equiv
_atom_site_thermal_displace_type
_atom_site_occupancy
_atom_site_calc_flag
_atom_site_refinement_flags
_atom_site_disorder_group
Mo1 Mo 0.633079(9) 0.328043(13) 0.126426(13) 0.02208(6) Uani 1 d . .
S1 S 0.57743(3) 0.31093(4) 0.23544(4) 0.0320(2) Uani 1 d . .
S2 S 0.66307(3) 0.20362(4) 0.17256(4) 0.0329(2) Uani 1 d . .
S3 S 0.63375(3) 0.46322(4) 0.15525(4) 0.0293(2) Uani 1 d . .
S4 S 0.72403(3) 0.35241(4) 0.10181(4) 0.0295(2) Uani 1 d . .
Se1 Se 0.642213(10) 0.28409(2) -0.01677(2) 0.02712(7) Uani 1 d . .
O1 O 0.51766(8) 0.36608(14) 0.07224(13) 0.0456(6) Uani 1 d . .
N1 N 0.70559(10) 0.3737(2) 0.40410(14) 0.0350(6) Uani 1 d . .
C1 C 0.55909(12) 0.3504(2) 0.0910(2) 0.0324(7) Uani 1 d . .
C2 C 0.58568(12) 0.2173(2) 0.2760(2) 0.0357(7) Uani 1 d . .
C3 C 0.62460(12) 0.1712(2) 0.2494(2) 0.0355(7) Uani 1 d . .
C4 C 0.69804(11) 0.5001(2) 0.1497(2) 0.0299(6) Uani 1 d . .
C5 C 0.73666(11) 0.4516(2) 0.1263(2) 0.0300(6) Uani 1 d . .
C6 C 0.54867(14) 0.1951(2) 0.3408(2) 0.0578(10) Uani 1 d . .
H6A H 0.52433(14) 0.2377(2) 0.3492(2) 0.087 Uiso 1 calc R .
H6B H 0.56819(14) 0.1857(2) 0.3876(2) 0.087 Uiso 1 calc R .
H6C H 0.52992(14) 0.1477(2) 0.3268(2) 0.087 Uiso 1 calc R .
C7 C 0.6378(2) 0.0898(2) 0.2824(2) 0.0550(10) Uani 1 d . .
H7A H 0.6670(2) 0.0678(2) 0.2545(2) 0.083 Uiso 1 calc R .
H7B H 0.6081(2) 0.0553(2) 0.2772(2) 0.083 Uiso 1 calc R .
H7C H 0.6468(2) 0.0950(2) 0.3365(2) 0.083 Uiso 1 calc R .
C8 C 0.70465(13) 0.5860(2) 0.1725(2) 0.0414(8) Uani 1 d . .
H8A H 0.67135(13) 0.6077(2) 0.1872(2) 0.062 Uiso 1 calc R .
H8B H 0.71843(13) 0.6154(2) 0.1293(2) 0.062 Uiso 1 calc R .
H8C H 0.72839(13) 0.5897(2) 0.2157(2) 0.062 Uiso 1 calc R .
C9 C 0.79326(12) 0.4758(2) 0.1188(2) 0.0433(8) Uani 1 d . .
H9A H 0.81347(12) 0.4312(2) 0.1010(2) 0.065 Uiso 1 calc R .
H9B H 0.80612(12) 0.4928(2) 0.1686(2) 0.065 Uiso 1 calc R .
H9C H 0.79622(12) 0.5187(2) 0.0822(2) 0.065 Uiso 1 calc R .
C10 C 0.57415(10) 0.2472(2) -0.05298(15) 0.0252(6) Uani 1 d . .
C11 C 0.54147(11) 0.2996(2) -0.0947(2) 0.0283(6) Uani 1 d . .
C12 C 0.49339(11) 0.2717(2) -0.1205(2) 0.0334(7) Uani 1 d . .
H12A H 0.47190(11) 0.3061(2) -0.1483(2) 0.040 Uiso 1 calc R .
C13 C 0.47600(12) 0.1949(2) -0.1066(2) 0.0336(7) Uani 1 d . .
C14 C 0.50895(11) 0.1452(2) -0.0658(2) 0.0341(7) Uani 1 d . .
H14A H 0.49792(11) 0.0934(2) -0.0560(2) 0.041 Uiso 1 calc R .
C15 C 0.55796(11) 0.1684(2) -0.0385(2) 0.0294(6) Uani 1 d . .
C16 C 0.55837(12) 0.3840(2) -0.1143(2) 0.0358(7) Uani 1 d . .
H16A H 0.58050(12) 0.4025(2) -0.0714(2) 0.043 Uiso 1 calc R .
C17 C 0.59184(14) 0.3835(2) -0.1868(2) 0.0525(9) Uani 1 d . .
H17A H 0.60240(14) 0.4369(2) -0.1989(2) 0.079 Uiso 1 calc R .
H17B H 0.57211(14) 0.3620(2) -0.2294(2) 0.079 Uiso 1 calc R .
H17C H 0.62229(14) 0.3513(2) -0.1781(2) 0.079 Uiso 1 calc R .
C18 C 0.51352(14) 0.4432(2) -0.1223(2) 0.0544(10) Uani 1 d . .
H18A H 0.49276(14) 0.4426(2) -0.0758(2) 0.082 Uiso 1 calc R .
H18B H 0.49212(14) 0.4287(2) -0.1660(2) 0.082 Uiso 1 calc R .
H18C H 0.52744(14) 0.4956(2) -0.1302(2) 0.082 Uiso 1 calc R .
C19 C 0.42349(11) 0.1642(2) -0.1357(2) 0.0413(8) Uani 1 d . .
H19A H 0.41423(11) 0.1182(2) -0.1035(2) 0.050 Uiso 1 calc R .
C20 C 0.38012(14) 0.2243(2) -0.1270(3) 0.0724(13) Uani 1 d . .
H20A H 0.37844(14) 0.2418(2) -0.0739(3) 0.109 Uiso 1 calc R .
H20B H 0.34744(14) 0.2003(2) -0.1412(3) 0.109 Uiso 1 calc R .
H20C H 0.38685(14) 0.2690(2) -0.1602(3) 0.109 Uiso 1 calc R .
C21 C 0.42708(15) 0.1354(3) -0.2188(2) 0.0713(13) Uani 1 d . .
H21A H 0.45495(15) 0.0974(3) -0.2232(2) 0.107 Uiso 1 calc R .
H21B H 0.43391(15) 0.1798(3) -0.2525(2) 0.107 Uiso 1 calc R .
H21C H 0.39465(15) 0.1108(3) -0.2334(2) 0.107 Uiso 1 calc R .
C22 C 0.59115(11) 0.1078(2) 0.0037(2) 0.0317(7) Uani 1 d . .
H22A H 0.62427(11) 0.1335(2) 0.0176(2) 0.038 Uiso 1 calc R .
C23 C 0.56543(13) 0.0791(2) 0.0787(2) 0.0459(8) Uani 1 d . .
H23A H 0.58768(13) 0.0408(2) 0.1036(2) 0.069 Uiso 1 calc R .
H23B H 0.53235(13) 0.0549(2) 0.0668(2) 0.069 Uiso 1 calc R .
H23C H 0.56006(13) 0.1235(2) 0.1129(2) 0.069 Uiso 1 calc R .
C24 C 0.60369(14) 0.0376(2) -0.0498(2) 0.0507(9) Uani 1 d . .
H24A H 0.62481(14) -0.0003(2) -0.0222(2) 0.076 Uiso 1 calc R .
H24B H 0.62241(14) 0.0563(2) -0.0946(2) 0.076 Uiso 1 calc R .
H24C H 0.57173(14) 0.0127(2) -0.0661(2) 0.076 Uiso 1 calc R .
C25 C 0.73537(14) 0.4424(2) 0.4386(2) 0.0531(10) Uani 1 d . .
H25A H 0.77216(14) 0.4284(2) 0.4405(2) 0.064 Uiso 1 calc R .
H25B H 0.72360(14) 0.4503(2) 0.4917(2) 0.064 Uiso 1 calc R .
C26 C 0.7298(2) 0.5203(3) 0.3950(3) 0.087(2) Uani 1 d . .
H26A H 0.7498(2) 0.5608(3) 0.4207(3) 0.130 Uiso 1 calc R .
H26B H 0.6936(2) 0.5357(3) 0.3938(3) 0.130 Uiso 1 calc R .
H26C H 0.7423(2) 0.5139(3) 0.3427(3) 0.130 Uiso 1 calc R .
C27 C 0.71558(14) 0.3027(2) 0.4573(2) 0.0458(9) Uani 1 d . .
H27A H 0.75307(14) 0.2958(2) 0.4629(2) 0.055 Uiso 1 calc R .
H27B H 0.70151(14) 0.3147(2) 0.5084(2) 0.055 Uiso 1 calc R .
C28 C 0.6925(2) 0.2258(2) 0.4300(2) 0.0787(14) Uani 1 d . .
H28A H 0.7006(2) 0.1845(2) 0.4666(2) 0.118 Uiso 1 calc R .
H28B H 0.7069(2) 0.2123(2) 0.3800(2) 0.118 Uiso 1 calc R .
H28C H 0.6553(2) 0.2312(2) 0.4257(2) 0.118 Uiso 1 calc R .
C29 C 0.72291(13) 0.3561(2) 0.3214(2) 0.0501(9) Uani 1 d . .
H29A H 0.70236(13) 0.3119(2) 0.3018(2) 0.060 Uiso 1 calc R .
H29B H 0.71517(13) 0.4021(2) 0.2893(2) 0.060 Uiso 1 calc R .
C30 C 0.7804(2) 0.3359(3) 0.3123(2) 0.095(2) Uani 1 d . .
H30A H 0.7878(2) 0.3256(3) 0.2585(2) 0.142 Uiso 1 calc R .
H30B H 0.7884(2) 0.2894(3) 0.3425(2) 0.142 Uiso 1 calc R .
H30C H 0.8012(2) 0.3798(3) 0.3300(2) 0.142 Uiso 1 calc R .
C31 C 0.64777(12) 0.3922(2) 0.3991(2) 0.0428(8) Uani 1 d . .
H31A H 0.64284(12) 0.4342(2) 0.3611(2) 0.051 Uiso 1 calc R .
H31B H 0.62983(12) 0.3453(2) 0.3798(2) 0.051 Uiso 1 calc R .
C32 C 0.62201(15) 0.4175(3) 0.4743(2) 0.0621(11) Uani 1 d . .
H32A H 0.58561(15) 0.4280(3) 0.4652(2) 0.093 Uiso 1 calc R .
H32B H 0.63861(15) 0.4649(3) 0.4934(2) 0.093 Uiso 1 calc R .
H32C H 0.62545(15) 0.3758(3) 0.5121(2) 0.093 Uiso 1 calc R .

loop_
_atom_type_symbol
_atom_type_description
_atom_type_scat_dispersion_real
_atom_type_scat_dispersion_imag
_atom_type_scat_source
C C 0.0033 0.0016 'International Tables Vol C Tables 4.2.6.8 and 6.1.1.4'
H H 0.0000 0.0000 'International Tables Vol C Tables 4.2.6.8 and 6.1.1.4'
N N 0.0061 0.0033 'International Tables Vol C Tables 4.2.6.8 and 6.1.1.4'
O O 0.0106 0.0060 'International Tables Vol C Tables 4.2.6.8 and 6.1.1.4'
S S 0.1246 0.1234 'International Tables Vol C Tables 4.2.6.8 and 6.1.1.4'
Se Se -0.0929 2.2259 'International Tables Vol C Tables 4.2.6.8 and 6.1.1.4'
Mo Mo -1.6832 0.6857 'International Tables Vol C Tables 4.2.6.8 and 6.1.1.4'

loop_
_geom_angle_atom_site_label_1
_geom_angle_atom_site_label_2
_geom_angle_atom_site_label_3
_geom_angle
_geom_angle_site_symmetry_1
_geom_angle_site_symmetry_3
_geom_angle_publ_flag
C1 Mo1 S3 83.67(8) . . ?
C1 Mo1 S2 124.65(9) . . ?
S3 Mo1 S2 142.21(3) . . ?
C1 Mo1 S1 72.48(9) . . ?
S3 Mo1 S1 87.39(3) . . ?
S2 Mo1 S1 79.76(3) . . ?
C1 Mo1 S4 145.29(9) . . ?
S3 Mo1 S4 82.16(3) . . ?
S2 Mo1 S4 84.01(3) . . ?
S1 Mo1 S4 137.91(3) . . ?
C1 Mo1 Se1 81.41(8) . . ?
S3 Mo1 Se1 118.83(2) . . ?
S2 Mo1 Se1 92.14(2) . . ?
S1 Mo1 Se1 140.68(2) . . ?
S4 Mo1 Se1 78.05(2) . . ?
C2 S1 Mo1 110.79(11) . . ?
C3 S2 Mo1 110.44(11) . . ?
C4 S3 Mo1 109.84(10) . . ?
C5 S4 Mo1 107.41(10) . . ?
C10 Se1 Mo1 108.35(8) . . ?
C25 N1 C31 111.1(3) . . ?
C25 N1 C29 111.8(3) . . ?
C31 N1 C29 105.8(2) . . ?
C25 N1 C27 106.2(2) . . ?
C31 N1 C27 111.0(2) . . ?
C29 N1 C27 111.1(3) . . ?
O1 C1 Mo1 177.2(3) . . ?
C3 C2 C6 125.1(3) . . ?
C3 C2 S1 118.5(2) . . ?
C6 C2 S1 116.4(2) . . ?
C2 C3 C7 123.9(3) . . ?
C2 C3 S2 119.9(2) . . ?
C7 C3 S2 116.2(2) . . ?
C5 C4 C8 125.3(3) . . ?
C5 C4 S3 119.3(2) . . ?
C8 C4 S3 115.4(2) . . ?
C4 C5 C9 124.6(3) . . ?
C4 C5 S4 121.0(2) . . ?
C9 C5 S4 114.4(2) . . ?
C15 C10 C11 120.1(2) . . ?
C15 C10 Se1 120.3(2) . . ?
C11 C10 Se1 119.6(2) . . ?
C12 C11 C10 118.5(3) . . ?
C12 C11 C16 119.7(3) . . ?
C10 C11 C16 121.8(2) . . ?
C13 C12 C11 122.9(3) . . ?
C12 C13 C14 117.1(3) . . ?
C12 C13 C19 122.8(3) . . ?
C14 C13 C19 120.1(3) . . ?
C13 C14 C15 123.4(3) . . ?
C14 C15 C10 117.9(3) . . ?
C14 C15 C22 118.5(3) . . ?
C10 C15 C22 123.6(2) . . ?
C17 C16 C11 109.8(2) . . ?
C17 C16 C18 110.8(3) . . ?
C11 C16 C18 114.6(3) . . ?
C20 C19 C21 110.7(3) . . ?
C20 C19 C13 112.9(3) . . ?
C21 C19 C13 111.4(3) . . ?
C15 C22 C23 112.1(2) . . ?
C15 C22 C24 110.5(2) . . ?
C23 C22 C24 110.8(3) . . ?
N1 C25 C26 114.8(3) . . ?
C28 C27 N1 114.9(3) . . ?
C30 C29 N1 115.1(3) . . ?
C32 C31 N1 115.7(3) . . ?

loop_
_geom_bond_atom_site_label_1
_geom_bond_atom_site_label_2
_geom_bond_distance
_geom_bond_site_symmetry_2
_geom_bond_publ_flag
Mo1 C1 2.022(3) . ?
Mo1 S3 2.3250(7) . ?
Mo1 S2 2.3639(7) . ?
Mo1 S1 2.3701(8) . ?
Mo1 S4 2.3988(7) . ?
Mo1 Se1 2.5800(4) . ?
S1 C2 1.734(3) . ?
S2 C3 1.735(3) . ?
S3 C4 1.759(3) . ?
S4 C5 1.749(3) . ?
Se1 C10 1.949(3) . ?
O1 C1 1.138(3) . ?
N1 C25 1.504(4) . ?
N1 C31 1.513(4) . ?
N1 C29 1.518(4) . ?
N1 C27 1.525(4) . ?
C2 C3 1.341(4) . ?
C2 C6 1.508(4) . ?
C3 C7 1.519(4) . ?
C4 C5 1.342(4) . ?
C4 C8 1.506(4) . ?
C5 C9 1.508(4) . ?
C10 C15 1.409(4) . ?
C10 C11 1.409(4) . ?
C11 C12 1.388(4) . ?
C11 C16 1.520(4) . ?
C12 C13 1.385(4) . ?
C13 C14 1.379(4) . ?
C13 C19 1.523(4) . ?
C14 C15 1.394(4) . ?
C15 C22 1.511(4) . ?
C16 C17 1.511(4) . ?
C16 C18 1.525(4) . ?
C19 C20 1.507(5) . ?
C19 C21 1.510(5) . ?
C22 C23 1.526(4) . ?
C22 C24 1.530(4) . ?
C25 C26 1.515(5) . ?
C27 C28 1.496(5) . ?
C29 C30 1.516(5) . ?
C31 C32 1.512(5) . ?
